data_4334341
loop_
_publ_author_name
'M. Angeles Alvarez'
'M. Esther Garc\'ia'
'Miguel A. Ruiz'
'Adri\'an Toyos'
'M. Fernanda Vega'

_publ_section_title
;
 Low-Temperature N-O Bond Cleavage and Reversible N-P Bond Formation
 Processes in the Reactions of the Unsaturated Anions
 [M2(\h5-C5H5)2(\m-PCy2)(\m-CO)2]- (M = Mo, W) with the Nitrosyl Complex
 [Re(\h5-C5H4Me)(CO)2(NO)]+
;
_journal_name_full 'Inorganic Chemistry'
_journal_page_first 3942
_journal_page_last 3952
_journal_paper_doi 10.1021/ic3027489
_journal_volume 52
_journal_year 2013
_chemical_compound_source 'synthesis as described'
_chemical_formula_moiety 'C32 H39 N1 O5 P1 Re1 W2'
_chemical_formula_sum 'C32 H39 N O5 P Re W2'
_chemical_formula_weight 1102.51
_chemical_name_systematic
;
 ?
;
_space_group_IT_number 15
_symmetry_cell_setting monoclinic
_symmetry_Int_Tables_number 15
_symmetry_space_group_name_Hall '-C 2yc'
_symmetry_space_group_name_H-M 'C 1 2/c 1'
_atom_sites_solution_hydrogens geom
_atom_sites_solution_primary direct
_atom_sites_solution_secondary difmap
_audit_conform_dict_location ftp://ftp.iucr.org/pub/cif_core.dic
_audit_conform_dict_name cif_core.dic
_audit_conform_dict_version 2.4
_audit_creation_method 'WinGX routine CIF_UPDATE'
_cell_angle_alpha 90
_cell_angle_beta 113.516(6)
_cell_angle_gamma 90
_cell_formula_units_Z 8
_cell_length_a 35.5058(19)
_cell_length_b 11.0077(4)
_cell_length_c 17.6403(9)
_cell_measurement_reflns_used 5003
_cell_measurement_temperature 150.00(10)
_cell_measurement_theta_max 72.5360
_cell_measurement_theta_min 2.9833
_cell_measurement_wavelength 1.54184
_cell_volume 6321.9(6)
_computing_cell_refinement
;
CrysAlis RED, Oxford Diffraction Ltd.,
Version 1.171.31.7 (release 18-10-2006 CrysAlis171 .NET)
(compiled Oct 18 2006,16:28:17)
;
_computing_data_collection
;
CrysAlis CCD, Oxford Diffraction Ltd.,
Version 1.171.31.7 (release 18-10-2006 CrysAlis171 .NET)
(compiled Oct 18 2006,16:28:17)
;
_computing_data_reduction
;
CrysAlis RED, Oxford Diffraction Ltd.,
Version 1.171.31.7 (release 18-10-2006 CrysAlis171 .NET)
(compiled Oct 18 2006,16:28:17)
;
_computing_molecular_graphics 'Ortep-3 for Windows (Farrugia, 1997)'
_computing_publication_material 'WinGX publication routines (Farrugia, 1999)'
_computing_structure_refinement 'SHELXL-97 (Sheldrick, 2008)'
_computing_structure_solution 'SHELXS-97 (Sheldrick, 2008)'
_diffrn_ambient_temperature 150.00(10)
_diffrn_measured_fraction_theta_full 0.96
_diffrn_measured_fraction_theta_max 0.96
_diffrn_measurement_device_type 'ONYX CCD'
_diffrn_measurement_method CCD
_diffrn_radiation_monochromator graphite
_diffrn_radiation_probe x-ray
_diffrn_radiation_source 'Nova (Cu) x-ray Source'
_diffrn_radiation_type CuK\a
_diffrn_radiation_wavelength 1.54184
_diffrn_reflns_av_R_equivalents 0.0439
_diffrn_reflns_av_unetI/netI 0.0502
_diffrn_reflns_limit_h_max 40
_diffrn_reflns_limit_h_min -43
_diffrn_reflns_limit_k_max 13
_diffrn_reflns_limit_k_min -7
_diffrn_reflns_limit_l_max 21
_diffrn_reflns_limit_l_min -20
_diffrn_reflns_number 11390
_diffrn_reflns_theta_full 72.69
_diffrn_reflns_theta_max 72.69
_diffrn_reflns_theta_min 4.24
_exptl_absorpt_coefficient_mu 21.294
_exptl_absorpt_correction_T_max 1.00000
_exptl_absorpt_correction_T_min 0.13761
_exptl_absorpt_correction_type multi-scan
_exptl_absorpt_process_details
;
CrysAlisPro, Agilent Technologies,
Version 1.171.35.15 (release 03-08-2011 CrysAlis171 .NET)
(compiled Aug  3 2011,13:03:54)
empirical absorption correction using spherical harmonics,
 implemented in SCALE3 ABSPACK scaling algorithm.
;
_exptl_crystal_colour orange
_exptl_crystal_density_diffrn 2.317
_exptl_crystal_description needle
_exptl_crystal_F_000 4128
_exptl_crystal_size_max 0.13
_exptl_crystal_size_mid 0.04
_exptl_crystal_size_min 0.02
_refine_diff_density_max 3.622
_refine_diff_density_min -3.311
_refine_diff_density_rms 0.305
_refine_ls_extinction_coef 0.000056(7)
_refine_ls_extinction_expression Fc^*^=kFc[1+0.001xFc^2^\l^3^/sin(2\q)]^-1/4^
_refine_ls_extinction_method SHELXL
_refine_ls_goodness_of_fit_ref 1.067
_refine_ls_hydrogen_treatment constr
_refine_ls_matrix_type full
_refine_ls_number_parameters 381
_refine_ls_number_reflns 6032
_refine_ls_number_restraints 0
_refine_ls_restrained_S_all 1.067
_refine_ls_R_factor_all 0.0605
_refine_ls_R_factor_gt 0.0522
_refine_ls_shift/su_max 0.002
_refine_ls_shift/su_mean 0
_refine_ls_structure_factor_coef Fsqd
_refine_ls_weighting_details 'calc w=1/[\s^2^(Fo^2^)+(0.1081P)^2^+16.4689P] where P=(Fo^2^+2Fc^2^)/3'
_refine_ls_weighting_scheme calc
_refine_ls_wR_factor_gt 0.15
_refine_ls_wR_factor_ref 0.1585
_reflns_number_gt 5217
_reflns_number_total 6032
_reflns_threshold_expression >2\s(I)
_cod_data_source_file ic3027489_si_001_2.cif
_cod_data_source_block compound7
_cod_original_cell_volume 6321.9(5)
_cod_database_code 4334341

loop_
_symmetry_equiv_pos_as_xyz
'x, y, z'
'-x, y, -z+1/2'
'x+1/2, y+1/2, z'
'-x+1/2, y+1/2, -z+1/2'
'-x, -y, -z'
'x, -y, z-1/2'
'-x+1/2, -y+1/2, -z'
'x+1/2, -y+1/2, z-1/2'

loop_
_atom_site_label
_atom_site_type_symbol
_atom_site_fract_x
_atom_site_fract_y
_atom_site_fract_z
_atom_site_U_iso_or_equiv
_atom_site_adp_type
_atom_site_occupancy
_atom_site_symmetry_multiplicity
_atom_site_calc_flag
_atom_site_refinement_flags
W1 W 0.099178(14) 0.75059(4) 0.40747(3) 0.02821(17) Uani 1 1 d .
W2 W 0.180069(12) 0.80887(4) 0.55249(3) 0.02534(16) Uani 1 1 d .
Re1 Re 0.193718(14) 0.76922(4) 0.72413(3) 0.02755(16) Uani 1 1 d .
P1 P 0.10242(7) 0.6944(2) 0.54282(16) 0.0258(5) Uani 1 1 d .
N1 N 0.1445(2) 0.7612(8) 0.6048(5) 0.033(2) Uani 1 1 d .
O1 O 0.0061(2) 0.7668(9) 0.3740(6) 0.051(2) Uani 1 1 d .
O2 O 0.0843(2) 1.0289(7) 0.4016(5) 0.0440(19) Uani 1 1 d .
O3 O 0.2767(2) 0.7180(7) 0.7165(5) 0.0416(19) Uani 1 1 d .
O4 O 0.1908(2) 0.4979(7) 0.7564(5) 0.0404(17) Uani 1 1 d .
O5 O 0.2029(2) 0.6815(7) 0.5347(4) 0.0328(15) Uani 1 1 d .
C1 C 0.0413(3) 0.7604(10) 0.3876(7) 0.034(2) Uani 1 1 d .
C2 C 0.0913(3) 0.9240(12) 0.4085(6) 0.041(3) Uani 1 1 d .
C3 C 0.2444(3) 0.7360(9) 0.7157(7) 0.034(2) Uani 1 1 d .
C4 C 0.1906(3) 0.6012(10) 0.7377(6) 0.033(2) Uani 1 1 d .
C5 C 0.0747(4) 0.6595(13) 0.2763(7) 0.048(3) Uani 1 1 d .
H5 H 0.0466 0.6591 0.2445 0.057 Uiso 1 1 calc R
C6 C 0.0975(3) 0.5661(10) 0.3363(6) 0.038(2) Uani 1 1 d .
H6 H 0.0871 0.4945 0.3482 0.046 Uiso 1 1 calc R
C7 C 0.1375(3) 0.6060(11) 0.3712(7) 0.040(2) Uani 1 1 d .
H7 H 0.159 0.5655 0.4123 0.048 Uiso 1 1 calc R
C8 C 0.1412(5) 0.7194(12) 0.3347(8) 0.049(3) Uani 1 1 d .
H8 H 0.1648 0.7657 0.3478 0.059 Uiso 1 1 calc R
C9 C 0.1014(5) 0.7468(13) 0.2749(8) 0.052(4) Uani 1 1 d .
H9 H 0.0947 0.8141 0.2401 0.063 Uiso 1 1 calc R
C10 C 0.1764(3) 1.0284(10) 0.5314(6) 0.036(2) Uani 1 1 d .
H10 H 0.1544 1.0733 0.5327 0.043 Uiso 1 1 calc R
C11 C 0.1789(3) 0.9734(10) 0.4611(6) 0.036(2) Uani 1 1 d .
H11 H 0.1584 0.9722 0.408 0.043 Uiso 1 1 calc R
C12 C 0.2181(3) 0.9206(10) 0.4861(7) 0.038(2) Uani 1 1 d .
H12 H 0.2287 0.8831 0.4515 0.046 Uiso 1 1 calc R
C13 C 0.2384(3) 0.9339(10) 0.5710(7) 0.038(2) Uani 1 1 d .
H13 H 0.2642 0.9029 0.6036 0.045 Uiso 1 1 calc R
C14 C 0.2133(3) 1.0022(10) 0.5988(7) 0.038(2) Uani 1 1 d .
H14 H 0.22 1.0264 0.6532 0.045 Uiso 1 1 calc R
C15 C 0.1800(5) 0.8044(10) 0.8409(7) 0.045(3) Uani 1 1 d .
C16 C 0.2208(4) 0.8322(11) 0.8573(6) 0.048(3) Uani 1 1 d .
H16 H 0.2437 0.7924 0.8951 0.058 Uiso 1 1 calc R
C17 C 0.2217(4) 0.9327(10) 0.8061(6) 0.038(2) Uani 1 1 d .
H17 H 0.245 0.9696 0.8049 0.046 Uiso 1 1 calc R
C18 C 0.1812(3) 0.9649(9) 0.7585(6) 0.033(2) Uani 1 1 d .
H18 H 0.1726 1.0279 0.7202 0.04 Uiso 1 1 calc R
C19 C 0.1557(4) 0.8860(11) 0.7783(7) 0.042(3) Uani 1 1 d .
H19 H 0.1272 0.8868 0.7542 0.05 Uiso 1 1 calc R
C20 C 0.1674(6) 0.7100(13) 0.8874(10) 0.066(4) Uani 1 1 d .
H20A H 0.1902 0.6567 0.9155 0.099 Uiso 1 1 calc R
H20B H 0.1448 0.6639 0.8494 0.099 Uiso 1 1 calc R
H20C H 0.1592 0.7489 0.9271 0.099 Uiso 1 1 calc R
C21 C 0.0612(3) 0.7490(10) 0.5741(7) 0.035(2) Uani 1 1 d .
H21 H 0.035 0.7214 0.5317 0.042 Uiso 1 1 calc R
C22 C 0.0599(4) 0.8867(12) 0.5746(7) 0.047(3) Uani 1 1 d .
H22A H 0.0558 0.9166 0.5201 0.056 Uiso 1 1 calc R
H22B H 0.0861 0.9172 0.6136 0.056 Uiso 1 1 calc R
C23 C 0.0253(4) 0.9367(13) 0.5982(7) 0.054(3) Uani 1 1 d .
H23A H 0.0267 1.0247 0.6008 0.065 Uiso 1 1 calc R
H23B H -0.0012 0.914 0.5561 0.065 Uiso 1 1 calc R
C24 C 0.0292(4) 0.8870(15) 0.6809(8) 0.063(4) Uani 1 1 d .
H24A H 0.0059 0.9138 0.6921 0.075 Uiso 1 1 calc R
H24B H 0.0539 0.9196 0.7239 0.075 Uiso 1 1 calc R
C25 C 0.0312(4) 0.7486(15) 0.6841(8) 0.058(4) Uani 1 1 d .
H25A H 0.0368 0.7221 0.74 0.07 Uiso 1 1 calc R
H25B H 0.0046 0.7162 0.6481 0.07 Uiso 1 1 calc R
C26 C 0.0638(3) 0.6974(12) 0.6580(7) 0.040(3) Uani 1 1 d .
H26A H 0.061 0.6098 0.6538 0.048 Uiso 1 1 calc R
H26B H 0.0907 0.7157 0.7004 0.048 Uiso 1 1 calc R
C27 C 0.1052(3) 0.5327(9) 0.5693(6) 0.0275(19) Uani 1 1 d .
H27 H 0.1106 0.5276 0.6282 0.033 Uiso 1 1 calc R
C28 C 0.1396(3) 0.4623(9) 0.5569(6) 0.029(2) Uani 1 1 d .
H28A H 0.1345 0.4612 0.4986 0.035 Uiso 1 1 calc R
H28B H 0.1657 0.5027 0.5864 0.035 Uiso 1 1 calc R
C29 C 0.1419(3) 0.3327(10) 0.5882(8) 0.041(3) Uani 1 1 d .
H29A H 0.1639 0.2899 0.5801 0.05 Uiso 1 1 calc R
H29B H 0.1482 0.334 0.6471 0.05 Uiso 1 1 calc R
C30 C 0.1018(4) 0.2654(10) 0.5437(8) 0.042(3) Uani 1 1 d .
H30A H 0.1038 0.1848 0.5672 0.05 Uiso 1 1 calc R
H30B H 0.0969 0.2566 0.4858 0.05 Uiso 1 1 calc R
C31 C 0.0660(3) 0.3340(10) 0.5513(7) 0.038(2) Uani 1 1 d .
H31A H 0.0692 0.3332 0.6085 0.046 Uiso 1 1 calc R
H31B H 0.0405 0.2933 0.5184 0.046 Uiso 1 1 calc R
C32 C 0.0643(3) 0.4668(10) 0.5216(7) 0.038(2) Uani 1 1 d .
H32A H 0.0583 0.4677 0.463 0.045 Uiso 1 1 calc R
H32B H 0.0423 0.5094 0.5299 0.045 Uiso 1 1 calc R

loop_
_atom_site_aniso_label
_atom_site_aniso_U_11
_atom_site_aniso_U_22
_atom_site_aniso_U_33
_atom_site_aniso_U_23
_atom_site_aniso_U_13
_atom_site_aniso_U_12
W1 0.0294(3) 0.0310(3) 0.0250(3) -0.00086(17) 0.0117(2) 0.00372(17)
W2 0.0264(2) 0.0241(3) 0.0272(3) 0.00084(17) 0.01244(18) 0.00108(16)
Re1 0.0329(3) 0.0235(3) 0.0261(3) -0.00090(17) 0.01153(19) -0.00123(16)
P1 0.0244(10) 0.0263(12) 0.0285(12) 0.0008(10) 0.0125(9) 0.0017(9)
N1 0.022(4) 0.041(5) 0.024(4) 0.000(4) -0.005(3) -0.001(3)
O1 0.025(4) 0.078(6) 0.045(5) -0.010(4) 0.010(4) -0.001(4)
O2 0.050(4) 0.029(4) 0.046(5) 0.007(3) 0.012(4) 0.015(4)
O3 0.024(4) 0.035(4) 0.060(5) 0.007(4) 0.011(3) 0.005(3)
O4 0.048(4) 0.028(4) 0.039(4) 0.007(3) 0.010(3) 0.002(3)
O5 0.033(3) 0.038(4) 0.033(4) -0.003(3) 0.019(3) -0.005(3)
C1 0.023(5) 0.048(6) 0.030(5) -0.005(5) 0.009(4) 0.001(4)
C2 0.044(6) 0.048(7) 0.031(6) -0.005(5) 0.014(5) -0.003(5)
C3 0.037(6) 0.023(5) 0.029(5) 0.010(4) 0.001(4) 0.005(4)
C4 0.034(5) 0.041(6) 0.028(5) -0.002(5) 0.016(4) 0.003(5)
C5 0.043(6) 0.074(9) 0.024(5) -0.015(6) 0.010(5) 0.016(6)
C6 0.052(6) 0.036(6) 0.034(6) -0.016(5) 0.024(5) -0.007(5)
C7 0.045(6) 0.039(6) 0.041(6) -0.007(5) 0.024(5) 0.011(5)
C8 0.065(8) 0.051(7) 0.050(8) -0.021(6) 0.041(7) -0.007(6)
C9 0.084(10) 0.064(8) 0.026(6) -0.002(5) 0.041(7) 0.007(7)
C10 0.045(6) 0.026(5) 0.040(6) 0.002(5) 0.021(5) -0.011(4)
C11 0.032(5) 0.042(6) 0.032(5) 0.003(5) 0.013(4) 0.005(4)
C12 0.035(5) 0.031(5) 0.054(7) 0.002(5) 0.023(5) 0.002(4)
C13 0.036(5) 0.035(6) 0.043(6) 0.016(5) 0.017(4) -0.003(4)
C14 0.045(5) 0.034(5) 0.040(6) -0.002(5) 0.022(5) -0.012(5)
C15 0.082(9) 0.031(6) 0.035(6) -0.005(5) 0.037(6) -0.003(6)
C16 0.072(8) 0.036(6) 0.018(5) -0.014(5) -0.002(5) -0.009(6)
C17 0.050(6) 0.037(6) 0.033(5) -0.004(5) 0.021(5) -0.001(5)
C18 0.045(5) 0.020(4) 0.037(5) -0.005(4) 0.019(4) -0.004(4)
C19 0.051(6) 0.042(6) 0.042(6) -0.023(5) 0.029(5) -0.009(5)
C20 0.112(14) 0.046(7) 0.061(9) -0.012(7) 0.056(10) -0.016(8)
C21 0.028(5) 0.047(6) 0.029(6) 0.006(4) 0.010(4) 0.013(4)
C22 0.051(6) 0.052(7) 0.040(6) 0.006(6) 0.020(5) 0.023(6)
C23 0.056(7) 0.065(8) 0.047(7) 0.002(6) 0.027(6) 0.028(7)
C24 0.062(8) 0.085(11) 0.045(7) -0.003(7) 0.025(6) 0.037(8)
C25 0.040(7) 0.112(13) 0.036(7) 0.013(7) 0.029(6) 0.026(7)
C26 0.034(5) 0.060(8) 0.035(6) 0.007(5) 0.022(5) 0.001(5)
C27 0.031(4) 0.028(5) 0.027(5) 0.001(4) 0.015(4) 0.000(4)
C28 0.031(4) 0.028(5) 0.031(5) -0.004(4) 0.014(4) -0.011(4)
C29 0.042(6) 0.033(5) 0.056(7) -0.009(5) 0.027(5) -0.004(5)
C30 0.061(8) 0.030(5) 0.051(7) -0.004(5) 0.039(6) -0.010(5)
C31 0.044(6) 0.030(5) 0.042(6) -0.008(5) 0.019(5) -0.014(5)
C32 0.035(5) 0.038(6) 0.043(6) 0.003(5) 0.018(5) 0.003(5)

loop_
_atom_type_symbol
_atom_type_description
_atom_type_scat_dispersion_real
_atom_type_scat_dispersion_imag
_atom_type_scat_source
C C 0.0181 0.0091 'International Tables Vol C Tables 4.2.6.8 and 6.1.1.4'
H H 0 0 'International Tables Vol C Tables 4.2.6.8 and 6.1.1.4'
N N 0.0311 0.018 'International Tables Vol C Tables 4.2.6.8 and 6.1.1.4'
O O 0.0492 0.0322 'International Tables Vol C Tables 4.2.6.8 and 6.1.1.4'
P P 0.2955 0.4335 'International Tables Vol C Tables 4.2.6.8 and 6.1.1.4'
Re Re -5.2083 5.8923 'International Tables Vol C Tables 4.2.6.8 and 6.1.1.4'
W W -5.4734 5.5774 'International Tables Vol C Tables 4.2.6.8 and 6.1.1.4'

loop_
_geom_angle_atom_site_label_1
_geom_angle_atom_site_label_2
_geom_angle_atom_site_label_3
_geom_angle
C2 W1 C1 78.5(5)
C2 W1 C7 140.9(5)
C1 W1 C7 132.5(4)
C2 W1 C5 115.7(5)
C1 W1 C5 84.1(4)
C7 W1 C5 57.8(4)
C2 W1 C8 106.0(5)
C1 W1 C8 139.9(5)
C7 W1 C8 35.6(4)
C5 W1 C8 57.6(5)
C2 W1 C9 95.1(5)
C1 W1 C9 105.8(5)
C7 W1 C9 57.8(5)
C5 W1 C9 33.4(5)
C8 W1 C9 34.9(5)
C2 W1 C6 151.3(4)
C1 W1 C6 98.7(4)
C7 W1 C6 33.9(4)
C5 W1 C6 36.2(4)
C8 W1 C6 58.2(4)
C9 W1 C6 57.8(4)
C2 W1 P1 101.1(3)
C1 W1 P1 79.8(4)
C7 W1 P1 107.0(3)
C5 W1 P1 135.7(4)
C8 W1 P1 135.2(4)
C9 W1 P1 163.6(3)
C6 W1 P1 106.5(3)
C2 W1 W2 82.9(3)
C1 W1 W2 135.4(3)
C7 W1 W2 85.2(3)
C5 W1 W2 140.3(3)
C8 W1 W2 84.2(4)
C9 W1 W2 116.0(4)
C6 W1 W2 116.0(3)
P1 W1 W2 64.52(6)
O5 W2 N1 108.5(4)
O5 W2 C13 92.7(4)
N1 W2 C13 142.5(4)
O5 W2 C14 125.5(4)
N1 W2 C14 114.0(4)
C13 W2 C14 33.7(4)
O5 W2 C11 112.0(3)
N1 W2 C11 133.6(4)
C13 W2 C11 56.2(3)
C14 W2 C11 56.0(4)
O5 W2 C10 141.6(3)
N1 W2 C10 109.9(4)
C13 W2 C10 56.2(4)
C14 W2 C10 33.7(4)
C11 W2 C10 33.9(3)
O5 W2 C12 86.0(3)
N1 W2 C12 165.4(4)
C13 W2 C12 33.2(4)
C14 W2 C12 55.2(4)
C11 W2 C12 33.7(3)
C10 W2 C12 55.6(4)
O5 W2 Re1 100.0(2)
N1 W2 Re1 47.3(2)
C13 W2 Re1 99.7(3)
C14 W2 Re1 85.6(3)
C11 W2 Re1 139.5(3)
C10 W2 Re1 106.5(2)
C12 W2 Re1 133.0(3)
O5 W2 W1 91.8(2)
N1 W2 W1 76.4(2)
C13 W2 W1 134.9(2)
C14 W2 W1 129.7(3)
C11 W2 W1 80.7(2)
C10 W2 W1 96.0(2)
C12 W2 W1 102.7(3)
Re1 W2 W1 123.480(19)
C4 Re1 C3 85.8(4)
C4 Re1 N1 91.0(4)
C3 Re1 N1 110.0(4)
C4 Re1 C16 101.1(4)
C3 Re1 C16 96.7(5)
N1 Re1 C16 151.4(5)
C4 Re1 C17 137.2(4)
C3 Re1 C17 90.9(4)
N1 Re1 C17 129.6(4)
C16 Re1 C17 36.9(4)
C4 Re1 C19 114.8(4)
C3 Re1 C19 149.5(4)
N1 Re1 C19 92.7(4)
C16 Re1 C19 58.7(5)
C17 Re1 C19 58.6(4)
C4 Re1 C18 148.5(4)
C3 Re1 C18 118.9(4)
N1 Re1 C18 97.4(4)
C16 Re1 C18 59.5(4)
C17 Re1 C18 35.1(4)
C19 Re1 C18 34.9(4)
C4 Re1 C15 90.4(4)
C3 Re1 C15 129.8(5)
N1 Re1 C15 120.1(5)
C16 Re1 C15 35.3(5)
C17 Re1 C15 59.9(4)
C19 Re1 C15 35.4(4)
C18 Re1 C15 59.1(4)
C4 Re1 W2 106.7(3)
C3 Re1 W2 73.5(3)
N1 Re1 W2 41.2(3)
C16 Re1 W2 149.5(3)
C17 Re1 W2 113.1(3)
C19 Re1 W2 117.6(3)
C18 Re1 W2 99.4(3)
C15 Re1 W2 152.9(3)
N1 P1 C27 108.9(4)
N1 P1 C21 106.0(5)
C27 P1 C21 102.0(5)
N1 P1 W1 102.5(4)
C27 P1 W1 118.4(3)
C21 P1 W1 118.4(3)
P1 N1 W2 113.9(5)
P1 N1 Re1 148.1(6)
W2 N1 Re1 91.5(3)
O1 C1 W1 178.7(11)
O2 C2 W1 174.0(10)
O3 C3 Re1 175.0(10)
O4 C4 Re1 171.9(9)
C9 C5 C6 108.7(11)
C9 C5 W1 74.3(7)
C6 C5 W1 73.0(6)
C9 C5 H5 125.6
C6 C5 H5 125.6
W1 C5 H5 118.9
C7 C6 C5 105.8(11)
C7 C6 W1 71.7(6)
C5 C6 W1 70.8(6)
C7 C6 H6 127.1
C5 C6 H6 127.1
W1 C6 H6 122.2
C6 C7 C8 109.9(11)
C6 C7 W1 74.4(6)
C8 C7 W1 72.4(6)
C6 C7 H7 125.1
C8 C7 H7 125.1
W1 C7 H7 119.8
C9 C8 C7 106.2(12)
C9 C8 W1 73.5(7)
C7 C8 W1 72.0(6)
C9 C8 H8 126.9
C7 C8 H8 126.9
W1 C8 H8 119.6
C5 C9 C8 109.3(12)
C5 C9 W1 72.3(6)
C8 C9 W1 71.6(7)
C5 C9 H9 125.3
C8 C9 H9 125.3
W1 C9 H9 122.4
C14 C10 C11 106.8(10)
C14 C10 W2 72.1(6)
C11 C10 W2 72.0(6)
C14 C10 H10 126.6
C11 C10 H10 126.6
W2 C10 H10 121.1
C12 C11 C10 107.6(10)
C12 C11 W2 74.3(6)
C10 C11 W2 74.1(6)
C12 C11 H11 126.2
C10 C11 H11 126.2
W2 C11 H11 117.4
C13 C12 C11 108.5(10)
C13 C12 W2 71.6(6)
C11 C12 W2 72.0(6)
C13 C12 H12 125.7
C11 C12 H12 125.7
W2 C12 H12 122.4
C12 C13 C14 107.9(10)
C12 C13 W2 75.2(6)
C14 C13 W2 73.7(6)
C12 C13 H13 126
C14 C13 H13 126
W2 C13 H13 117.2
C13 C14 C10 108.9(10)
C13 C14 W2 72.6(6)
C10 C14 W2 74.3(6)
C13 C14 H14 125.5
C10 C14 H14 125.5
W2 C14 H14 119.4
C16 C15 C19 106.4(10)
C16 C15 C20 123.4(13)
C19 C15 C20 130.1(14)
C16 C15 Re1 69.7(6)
C19 C15 Re1 72.2(6)
C20 C15 Re1 125.6(8)
C15 C16 C17 108.6(11)
C15 C16 Re1 75.0(6)
C17 C16 Re1 72.0(6)
C15 C16 H16 125.7
C17 C16 H16 125.7
Re1 C16 H16 119.2
C18 C17 C16 107.5(10)
C18 C17 Re1 74.6(6)
C16 C17 Re1 71.1(6)
C18 C17 H17 126.3
C16 C17 H17 126.3
Re1 C17 H17 119.9
C17 C18 C19 107.9(10)
C17 C18 Re1 70.3(6)
C19 C18 Re1 72.5(6)
C17 C18 H18 126.1
C19 C18 H18 126.1
Re1 C18 H18 122.8
C18 C19 C15 109.6(11)
C18 C19 Re1 72.6(6)
C15 C19 Re1 72.4(6)
C18 C19 H19 125.2
C15 C19 H19 125.2
Re1 C19 H19 121.4
C15 C20 H20A 109.5
C15 C20 H20B 109.5
H20A C20 H20B 109.5
C15 C20 H20C 109.5
H20A C20 H20C 109.5
H20B C20 H20C 109.5
C22 C21 C26 110.5(10)
C22 C21 P1 110.7(8)
C26 C21 P1 114.2(7)
C22 C21 H21 107
C26 C21 H21 107
P1 C21 H21 107
C21 C22 C23 112.7(11)
C21 C22 H22A 109.1
C23 C22 H22A 109.1
C21 C22 H22B 109.1
C23 C22 H22B 109.1
H22A C22 H22B 107.8
C24 C23 C22 110.7(10)
C24 C23 H23A 109.5
C22 C23 H23A 109.5
C24 C23 H23B 109.5
C22 C23 H23B 109.5
H23A C23 H23B 108.1
C23 C24 C25 112.5(11)
C23 C24 H24A 109.1
C25 C24 H24A 109.1
C23 C24 H24B 109.1
C25 C24 H24B 109.1
H24A C24 H24B 107.8
C26 C25 C24 113.0(12)
C26 C25 H25A 109
C24 C25 H25A 109
C26 C25 H25B 109
C24 C25 H25B 109
H25A C25 H25B 107.8
C25 C26 C21 113.0(10)
C25 C26 H26A 109
C21 C26 H26A 109
C25 C26 H26B 109
C21 C26 H26B 109
H26A C26 H26B 107.8
C28 C27 C32 108.4(8)
C28 C27 P1 114.8(6)
C32 C27 P1 112.0(7)
C28 C27 H27 107.1
C32 C27 H27 107.1
P1 C27 H27 107.1
C29 C28 C27 110.6(8)
C29 C28 H28A 109.5
C27 C28 H28A 109.5
C29 C28 H28B 109.5
C27 C28 H28B 109.5
H28A C28 H28B 108.1
C30 C29 C28 111.5(10)
C30 C29 H29A 109.3
C28 C29 H29A 109.3
C30 C29 H29B 109.3
C28 C29 H29B 109.3
H29A C29 H29B 108
C29 C30 C31 110.8(9)
C29 C30 H30A 109.5
C31 C30 H30A 109.5
C29 C30 H30B 109.5
C31 C30 H30B 109.5
H30A C30 H30B 108.1
C30 C31 C32 111.1(9)
C30 C31 H31A 109.4
C32 C31 H31A 109.4
C30 C31 H31B 109.4
C32 C31 H31B 109.4
H31A C31 H31B 108
C27 C32 C31 111.0(9)
C27 C32 H32A 109.4
C31 C32 H32A 109.4
C27 C32 H32B 109.4
C31 C32 H32B 109.4
H32A C32 H32B 108

loop_
_geom_bond_atom_site_label_1
_geom_bond_atom_site_label_2
_geom_bond_distance
W1 C2 1.931(13)
W1 C1 1.944(10)
W1 C7 2.343(10)
W1 C5 2.347(11)
W1 C8 2.348(11)
W1 C9 2.372(11)
W1 C6 2.377(10)
W1 P1 2.424(3)
W1 W2 3.0564(7)
W2 O5 1.711(7)
W2 N1 1.911(10)
W2 C13 2.399(10)
W2 C14 2.413(11)
W2 C11 2.414(11)
W2 C10 2.441(11)
W2 C12 2.444(11)
W2 Re1 2.9021(6)
Re1 C4 1.874(12)
Re1 C3 1.898(12)
Re1 N1 2.134(8)
Re1 C16 2.263(10)
Re1 C17 2.273(11)
Re1 C19 2.327(10)
Re1 C18 2.328(10)
Re1 C15 2.330(11)
P1 N1 1.633(8)
P1 C27 1.833(10)
P1 C21 1.859(11)
O1 C1 1.179(13)
O2 C2 1.176(15)
O3 C3 1.161(14)
O4 C4 1.183(14)
C5 C9 1.36(2)
C5 C6 1.466(17)
C5 H5 0.93
C6 C7 1.375(15)
C6 H6 0.93
C7 C8 1.433(18)
C7 H7 0.93
C8 C9 1.42(2)
C8 H8 0.93
C9 H9 0.93
C10 C14 1.406(15)
C10 C11 1.415(15)
C10 H10 0.93
C11 C12 1.408(14)
C11 H11 0.93
C12 C13 1.385(15)
C12 H12 0.93
C13 C14 1.396(15)
C13 H13 0.93
C14 H14 0.93
C15 C16 1.394(19)
C15 C19 1.417(17)
C15 C20 1.499(17)
C16 C17 1.436(16)
C16 H16 0.93
C17 C18 1.390(15)
C17 H17 0.93
C18 C19 1.395(15)
C18 H18 0.93
C19 H19 0.93
C20 H20A 0.96
C20 H20B 0.96
C20 H20C 0.96
C21 C22 1.517(16)
C21 C26 1.553(15)
C21 H21 0.98
C22 C23 1.548(15)
C22 H22A 0.97
C22 H22B 0.97
C23 C24 1.512(18)
C23 H23A 0.97
C23 H23B 0.97
C24 C25 1.52(2)
C24 H24A 0.97
C24 H24B 0.97
C25 C26 1.515(14)
C25 H25A 0.97
C25 H25B 0.97
C26 H26A 0.97
C26 H26B 0.97
C27 C28 1.533(13)
C27 C32 1.540(14)
C27 H27 0.98
C28 C29 1.521(15)
C28 H28A 0.97
C28 H28B 0.97
C29 C30 1.515(16)
C29 H29A 0.97
C29 H29B 0.97
C30 C31 1.529(16)
C30 H30A 0.97
C30 H30B 0.97
C31 C32 1.546(15)
C31 H31A 0.97
C31 H31B 0.97
C32 H32A 0.97
C32 H32B 0.97
